data_1001122
loop_
_publ_author_name
'Choisnet, J'
'Deschanvres, A'
'Raveau, B'

_publ_section_title
;
Evolution structural de nouveaux germanates et silicates de type
Wadeite et de structure apparentee
;
_journal_coden_ASTM JSSCBI
_journal_name_full 'Journal of Solid State Chemistry'
_journal_page_first 408
_journal_page_last 417
_journal_paper_doi 10.1016/0022-4596(73)90169-2
_journal_volume 7
_journal_year 1973
_chemical_formula_structural 'Tl2 Sn Ge3 O9'
_chemical_formula_sum 'Ge3 O9 Sn Tl2'
_chemical_name_systematic 'Dithallium tin(IV) cyclo-trigermanate'
_space_group_IT_number 165
_symmetry_cell_setting trigonal
_symmetry_Int_Tables_number 165
_symmetry_space_group_name_Hall '-P 3 2"c'
_symmetry_space_group_name_H-M 'P -3 c 1'
_cell_angle_alpha 90
_cell_angle_beta 90
_cell_angle_gamma 120
_cell_formula_units_Z 6
_cell_length_a 12.351
_cell_length_b 12.351
_cell_length_c 10.134
_cell_volume 1338.8
_refine_ls_R_factor_all 0.081
_cod_database_code 1001122

loop_
_symmetry_equiv_pos_as_xyz
x,y,z
-y,x-y,z
y-x,-x,z
-y,-x,1/2+z
x,x-y,1/2+z
y-x,y,1/2+z
-x,-y,-z
y,y-x,-z
x-y,x,-z
y,x,1/2-z
-x,y-x,1/2-z
x-y,-y,1/2-z

loop_
_atom_site_label
_atom_site_type_symbol
_atom_site_symmetry_multiplicity
_atom_site_Wyckoff_symbol
_atom_site_fract_x
_atom_site_fract_y
_atom_site_fract_z
_atom_site_occupancy
_atom_site_attached_hydrogens
_atom_site_calc_flag
Tl1 Tl1+ 12 g 0.016 0.339 0.4205 1. 0 d
Sn1 Sn4+ 2 b 0. 0. 0. 1. 0 d
Sn2 Sn4+ 4 d 0.3333 0.6667 0.4545 1. 0 d
Ge1 Ge4+ 6 f 0. 0.169 0.25 1. 0 d
Ge2 Ge4+ 12 g 0.6526 0.5248 0.7805 1. 0 d
O1 O2- 6 f 0. 0.4907 0.25 1. 0 d
O2 O2- 12 g 0.7842 0.6697 0.8205 1. 0 d
O3 O2- 12 g 0.8173 0.8966 0.8877 1. 0 d
O4 O2- 12 g 0.6835 0.4641 0.6393 1. 0 d
O5 O2- 12 g 0.6052 0.4003 0.9183 1. 0 d

loop_
_atom_type_symbol
_atom_type_oxidation_number
Tl1+ 1.000
Sn4+ 4.000
Ge4+ 4.000
O2- -2.000
